data_7057921
loop_
_publ_author_name
'Choudhary, Sachin'
'Singh, Anoop'
'Yadav, Jyothi'
'Mir, Nisar A.'
'Anthal, Sumati'
'Kant, Rajni'
'Kumar, Indresh'

_publ_section_title
;
 A simple route to tetracyclic oxazepine-fused pyrroles via metal-free
 [3+2] annulation between dibenzo[b,f][1,4]oxazepines and aqueous
 succinaldehyde
;
_journal_issue 2
_journal_name_full 'New Journal of Chemistry'
_journal_page_first 953
_journal_paper_doi 10.1039/C8NJ04861D
_journal_volume 43
_journal_year 2019
_chemical_formula_moiety 'C17 H9 F I N O2'
_chemical_formula_sum 'C17 H9 F I N O2'
_chemical_formula_weight 405.15
_space_group_crystal_system orthorhombic
_space_group_IT_number 61
_space_group_name_Hall '-P 2ac 2ab'
_space_group_name_H-M_alt 'P b c a'
_symmetry_space_group_name_Hall '-P 2ac 2ab'
_symmetry_space_group_name_H-M 'P b c a'
_atom_sites_solution_hydrogens geom
_audit_creation_method SHELXL-2016/6
_audit_update_record
;
2017-09-07 deposited with the CCDC.
2018-11-06 downloaded from the CCDC.
;
_cell_angle_alpha 90
_cell_angle_beta 90
_cell_angle_gamma 90
_cell_formula_units_Z 8
_cell_length_a 17.5729(13)
_cell_length_b 9.1432(10)
_cell_length_c 17.8218(13)
_cell_measurement_reflns_used 2367
_cell_measurement_temperature 293(2)
_cell_measurement_theta_max 28.8790
_cell_measurement_theta_min 4.1060
_cell_volume 2863.5(4)
_computing_cell_refinement 'CrysAlisPro (Oxford Diffraction,2010)'
_computing_data_collection 'CrysAlisPro (Oxford Diffraction,2010)'
_computing_data_reduction 'CrysAlisPro (Oxford Diffraction,2010)'
_computing_molecular_graphics 'ORTEP3 (Farrugia, 2012)'
_computing_publication_material 'PLATON (Spek,2009)'
_computing_structure_refinement 'SHELXL-2016/6 (Sheldrick, 2016)'
_computing_structure_solution 'SHELXL-97 (Sheldrick, 2008)'
_diffrn_ambient_temperature 293(2)
_diffrn_detector_area_resol_mean 6.1049
_diffrn_measured_fraction_theta_full 0.997
_diffrn_measured_fraction_theta_max 0.997
_diffrn_measurement_device_type 'Xcalibur, Sapphire3'
_diffrn_measurement_method 'omega scans'
_diffrn_radiation_type MoK\a
_diffrn_radiation_wavelength 0.71073
_diffrn_reflns_av_R_equivalents 0.0361
_diffrn_reflns_av_unetI/netI 0.0423
_diffrn_reflns_Laue_measured_fraction_full 0.997
_diffrn_reflns_Laue_measured_fraction_max 0.997
_diffrn_reflns_limit_h_max 14
_diffrn_reflns_limit_h_min -21
_diffrn_reflns_limit_k_max 11
_diffrn_reflns_limit_k_min -11
_diffrn_reflns_limit_l_max 21
_diffrn_reflns_limit_l_min -17
_diffrn_reflns_number 7316
_diffrn_reflns_point_group_measured_fraction_full 0.997
_diffrn_reflns_point_group_measured_fraction_max 0.997
_diffrn_reflns_theta_full 25.242
_diffrn_reflns_theta_max 26.000
_diffrn_reflns_theta_min 3.946
_diffrn_source 'fine-focus sealed tube'
_exptl_absorpt_coefficient_mu 2.254
_exptl_absorpt_correction_T_max 1.00000
_exptl_absorpt_correction_T_min 0.56010
_exptl_absorpt_correction_type multi-scan
_exptl_crystal_colour orange
_exptl_crystal_density_diffrn 1.880
_exptl_crystal_description block
_exptl_crystal_F_000 1568
_exptl_crystal_size_max 0.30
_exptl_crystal_size_mid 0.20
_exptl_crystal_size_min 0.20
_refine_diff_density_max 0.665
_refine_diff_density_min -0.571
_refine_diff_density_rms 0.093
_refine_ls_extinction_coef 0.00064(16)
_refine_ls_extinction_expression Fc^*^=kFc[1+0.001xFc^2^\l^3^/sin(2\q)]^-1/4^
_refine_ls_extinction_method 'SHELXL-2016/6 (Sheldrick 2016)'
_refine_ls_goodness_of_fit_ref 1.124
_refine_ls_hydrogen_treatment constr
_refine_ls_matrix_type full
_refine_ls_number_parameters 200
_refine_ls_number_reflns 2808
_refine_ls_number_restraints 0
_refine_ls_restrained_S_all 1.124
_refine_ls_R_factor_all 0.0635
_refine_ls_R_factor_gt 0.0406
_refine_ls_shift/su_max 0.002
_refine_ls_shift/su_mean 0.000
_refine_ls_structure_factor_coef Fsqd
_refine_ls_weighting_details 'w=1/[\s^2^(Fo^2^)+(0.0363P)^2^+3.3228P] where P=(Fo^2^+2Fc^2^)/3'
_refine_ls_weighting_scheme calc
_refine_ls_wR_factor_gt 0.0914
_refine_ls_wR_factor_ref 0.1056
_reflns_Friedel_coverage 0.000
_reflns_number_gt 2081
_reflns_number_total 2808
_reflns_threshold_expression 'I > 2\s(I)'
_cod_data_source_file c8nj04861d2.cif
_cod_data_source_block shelx_CCDC1
_cod_depositor_comments 'Adding full bibliography for 7057920--7057921.cif.'
_cod_database_code 7057921
_shelx_shelxl_version_number 2016/6
_shelx_space_group_comment
;
The symmetry employed for this shelxl refinement is uniquely defined
by the following loop, which should always be used as a source of
symmetry information in preference to the above space-group names.
They are only intended as comments.
;

loop_
_space_group_symop_operation_xyz
'x, y, z'
'-x+1/2, -y, z+1/2'
'x+1/2, -y+1/2, -z'
'-x, y+1/2, -z+1/2'
'-x, -y, -z'
'x-1/2, y, -z-1/2'
'-x-1/2, y-1/2, z'
'x, -y-1/2, z-1/2'

loop_
_atom_site_label
_atom_site_type_symbol
_atom_site_fract_x
_atom_site_fract_y
_atom_site_fract_z
_atom_site_U_iso_or_equiv
_atom_site_adp_type
_atom_site_occupancy
_atom_site_site_symmetry_order
_atom_site_calc_flag
_atom_site_refinement_flags_posn
_atom_site_refinement_flags_adp
I1 I 0.21450(2) 0.41946(5) 0.40205(2) 0.05007(18) Uani 1 1 d . .
C15 C 0.0231(3) 0.0898(6) 0.4005(3) 0.0415(13) Uani 1 1 d . .
H15 H 0.033268 0.021842 0.363004 0.050 Uiso 1 1 calc R U
O2 O -0.02325(18) 0.3812(3) 0.57256(17) 0.0334(7) Uani 1 1 d . .
C12 C -0.0075(3) 0.2871(5) 0.5122(2) 0.0302(10) Uani 1 1 d . .
C1 C 0.2172(3) 0.4144(7) 0.7163(3) 0.0525(15) Uani 1 1 d . .
H1 H 0.183271 0.390673 0.754472 0.063 Uiso 1 1 calc R U
C13 C 0.0669(3) 0.2509(5) 0.4966(2) 0.0295(10) Uani 1 1 d . .
C14 C 0.0826(3) 0.1498(5) 0.4414(3) 0.0359(11) Uani 1 1 d . .
H14 H 0.132523 0.122044 0.431711 0.043 Uiso 1 1 calc R U
C17 C -0.0664(3) 0.2281(6) 0.4714(3) 0.0395(12) Uani 1 1 d . .
H17 H -0.116467 0.254320 0.481750 0.047 Uiso 1 1 calc R U
C16 C -0.0507(3) 0.1303(6) 0.4153(3) 0.0449(14) Uani 1 1 d . .
H16 H -0.090152 0.091079 0.386988 0.054 Uiso 1 1 calc R U
C6 C 0.0619(3) 0.2689(5) 0.6618(2) 0.0321(11) Uani 1 1 d . .
N1 N 0.1266(2) 0.3164(4) 0.5403(2) 0.0326(9) Uani 1 1 d . .
C3 C 0.2361(3) 0.4164(7) 0.5732(3) 0.0493(14) Uani 1 1 d . .
H3 H 0.283754 0.460419 0.571378 0.059 Uiso 1 1 calc R U
C4 C 0.1937(3) 0.3766(6) 0.5138(3) 0.0398(12) Uani 1 1 d . .
C7 C 0.0701(3) 0.1887(6) 0.7282(3) 0.0412(12) Uani 1 1 d . .
H7 H 0.118344 0.157944 0.742819 0.049 Uiso 1 1 calc R U
F1 F -0.1232(2) 0.1690(4) 0.79301(19) 0.0704(10) Uani 1 1 d . .
C9 C -0.0620(3) 0.1997(6) 0.7496(3) 0.0452(13) Uani 1 1 d . .
C2 C 0.1948(3) 0.3791(6) 0.6395(3) 0.0409(13) Uani 1 1 d . .
C5 C 0.1275(3) 0.3182(5) 0.6173(2) 0.0325(11) Uani 1 1 d . .
C11 C -0.0115(3) 0.3061(5) 0.6400(2) 0.0295(10) Uani 1 1 d . .
C8 C 0.0083(4) 0.1545(6) 0.7721(3) 0.0463(14) Uani 1 1 d . .
H8 H 0.014400 0.101611 0.816272 0.056 Uiso 1 1 calc R U
C10 C -0.0742(3) 0.2736(5) 0.6835(3) 0.0384(12) Uani 1 1 d . .
H10 H -0.122960 0.300723 0.668671 0.046 Uiso 1 1 calc R U
O1 O 0.2766(2) 0.4721(6) 0.7343(2) 0.0694(13) Uani 1 1 d . .

loop_
_atom_site_aniso_label
_atom_site_aniso_U_11
_atom_site_aniso_U_22
_atom_site_aniso_U_33
_atom_site_aniso_U_23
_atom_site_aniso_U_13
_atom_site_aniso_U_12
I1 0.0371(2) 0.0651(3) 0.0480(3) 0.0035(2) 0.00477(15) -0.00586(18)
C15 0.063(4) 0.033(3) 0.029(2) -0.004(2) 0.002(2) -0.012(3)
O2 0.0339(17) 0.0311(17) 0.0354(17) 0.0000(15) 0.0025(14) 0.0060(15)
C12 0.036(3) 0.027(2) 0.027(2) 0.003(2) -0.002(2) 0.000(2)
C1 0.044(3) 0.060(4) 0.053(3) -0.013(3) -0.013(3) 0.000(3)
C13 0.034(2) 0.027(2) 0.028(2) 0.003(2) -0.0034(19) -0.003(2)
C14 0.043(3) 0.030(2) 0.036(3) 0.003(2) -0.001(2) 0.004(2)
C17 0.033(3) 0.047(3) 0.039(3) 0.007(3) -0.002(2) -0.011(3)
C16 0.053(3) 0.046(3) 0.036(3) -0.001(3) -0.006(2) -0.024(3)
C6 0.039(3) 0.031(3) 0.026(2) -0.007(2) -0.002(2) 0.004(2)
N1 0.030(2) 0.036(2) 0.032(2) -0.0018(18) -0.0047(17) 0.0001(19)
C3 0.030(3) 0.064(4) 0.055(3) -0.004(3) -0.009(2) -0.001(3)
C4 0.025(2) 0.052(3) 0.043(3) -0.001(3) -0.001(2) -0.002(2)
C7 0.051(3) 0.038(3) 0.035(3) -0.005(2) -0.005(2) 0.006(3)
F1 0.082(2) 0.070(2) 0.059(2) 0.0036(19) 0.0273(19) -0.026(2)
C9 0.061(3) 0.034(3) 0.040(3) -0.002(2) 0.015(3) -0.013(3)
C2 0.036(3) 0.048(3) 0.039(3) -0.007(3) -0.010(2) 0.005(3)
C5 0.031(2) 0.037(3) 0.030(2) -0.007(2) -0.004(2) 0.006(2)
C11 0.036(3) 0.027(2) 0.025(2) -0.001(2) 0.0019(19) 0.000(2)
C8 0.082(4) 0.026(3) 0.031(3) 0.000(2) 0.002(3) -0.003(3)
C10 0.041(3) 0.033(3) 0.041(3) -0.008(2) 0.003(2) -0.002(2)
O1 0.055(3) 0.092(4) 0.061(3) -0.011(3) -0.029(2) -0.010(3)

loop_
_atom_type_symbol
_atom_type_description
_atom_type_scat_dispersion_real
_atom_type_scat_dispersion_imag
_atom_type_scat_source
C C 0.0033 0.0016 'International Tables Vol C Tables 4.2.6.8 and 6.1.1.4'
H H 0.0000 0.0000 'International Tables Vol C Tables 4.2.6.8 and 6.1.1.4'
N N 0.0061 0.0033 'International Tables Vol C Tables 4.2.6.8 and 6.1.1.4'
O O 0.0106 0.0060 'International Tables Vol C Tables 4.2.6.8 and 6.1.1.4'
I I -0.4742 1.8119 'International Tables Vol C Tables 4.2.6.8 and 6.1.1.4'
F F 0.0171 0.0103 'International Tables Vol C Tables 4.2.6.8 and 6.1.1.4'

loop_
_geom_angle_atom_site_label_1
_geom_angle_atom_site_label_2
_geom_angle_atom_site_label_3
_geom_angle
C16 C15 C14 120.2(5)
C16 C15 H15 119.9
C14 C15 H15 119.9
C11 O2 C12 109.2(3)
C17 C12 C13 120.9(4)
C17 C12 O2 119.8(4)
C13 C12 O2 119.2(4)
O1 C1 C2 125.2(6)
O1 C1 H1 117.4
C2 C1 H1 117.4
C14 C13 C12 119.7(4)
C14 C13 N1 121.4(4)
C12 C13 N1 118.9(4)
C13 C14 C15 119.4(5)
C13 C14 H14 120.3
C15 C14 H14 120.3
C16 C17 C12 119.3(5)
C16 C17 H17 120.3
C12 C17 H17 120.3
C17 C16 C15 120.5(5)
C17 C16 H16 119.8
C15 C16 H16 119.8
C11 C6 C7 117.5(4)
C11 C6 C5 120.2(4)
C7 C6 C5 122.3(4)
C5 N1 C4 109.1(4)
C5 N1 C13 123.7(4)
C4 N1 C13 127.0(4)
C4 C3 C2 107.8(5)
C4 C3 H3 126.1
C2 C3 H3 126.1
C3 C4 N1 108.1(5)
C3 C4 I1 127.6(4)
N1 C4 I1 123.8(3)
C8 C7 C6 121.2(5)
C8 C7 H7 119.4
C6 C7 H7 119.4
F1 C9 C8 119.3(5)
F1 C9 C10 117.9(5)
C8 C9 C10 122.8(5)
C5 C2 C3 107.2(4)
C5 C2 C1 126.6(5)
C3 C2 C1 125.9(5)
C2 C5 N1 107.8(4)
C2 C5 C6 130.3(4)
N1 C5 C6 121.8(4)
C10 C11 C6 122.1(4)
C10 C11 O2 118.0(4)
C6 C11 O2 119.8(4)
C9 C8 C7 118.7(5)
C9 C8 H8 120.7
C7 C8 H8 120.7
C9 C10 C11 117.6(5)
C9 C10 H10 121.2
C11 C10 H10 121.2

loop_
_geom_bond_atom_site_label_1
_geom_bond_atom_site_label_2
_geom_bond_distance
I1 C4 2.063(5)
C15 C16 1.374(8)
C15 C14 1.387(7)
C15 H15 0.9300
O2 C11 1.400(5)
O2 C12 1.405(5)
C12 C17 1.375(7)
C12 C13 1.379(7)
C1 O1 1.213(6)
C1 C2 1.460(7)
C1 H1 0.9300
C13 C14 1.376(7)
C13 N1 1.437(6)
C14 H14 0.9300
C17 C16 1.369(7)
C17 H17 0.9300
C16 H16 0.9300
C6 C11 1.388(6)
C6 C7 1.399(7)
C6 C5 1.471(6)
N1 C5 1.372(5)
N1 C4 1.383(6)
C3 C4 1.345(7)
C3 C2 1.429(8)
C3 H3 0.9300
C7 C8 1.375(8)
C7 H7 0.9300
F1 C9 1.354(6)
C9 C8 1.365(8)
C9 C10 1.374(7)
C2 C5 1.366(7)
C11 C10 1.380(6)
C8 H8 0.9300
C10 H10 0.9300

loop_
_geom_torsion_atom_site_label_1
_geom_torsion_atom_site_label_2
_geom_torsion_atom_site_label_3
_geom_torsion_atom_site_label_4
_geom_torsion
C11 O2 C12 C17 104.8(5)
C11 O2 C12 C13 -72.7(5)
C17 C12 C13 C14 -2.7(7)
O2 C12 C13 C14 174.8(4)
C17 C12 C13 N1 179.5(4)
O2 C12 C13 N1 -3.0(6)
C12 C13 C14 C15 2.3(7)
N1 C13 C14 C15 -179.9(4)
C16 C15 C14 C13 -0.4(7)
C13 C12 C17 C16 1.1(7)
O2 C12 C17 C16 -176.4(4)
C12 C17 C16 C15 0.9(8)
C14 C15 C16 C17 -1.3(8)
C14 C13 N1 C5 -127.3(5)
C12 C13 N1 C5 50.5(6)
C14 C13 N1 C4 47.5(7)
C12 C13 N1 C4 -134.6(5)
C2 C3 C4 N1 0.5(7)
C2 C3 C4 I1 172.7(4)
C5 N1 C4 C3 -0.3(6)
C13 N1 C4 C3 -175.7(5)
C5 N1 C4 I1 -172.9(4)
C13 N1 C4 I1 11.6(7)
C11 C6 C7 C8 -3.2(7)
C5 C6 C7 C8 174.4(5)
C4 C3 C2 C5 -0.5(7)
C4 C3 C2 C1 -174.6(6)
O1 C1 C2 C5 -177.9(6)
O1 C1 C2 C3 -5.0(10)
C3 C2 C5 N1 0.3(6)
C1 C2 C5 N1 174.3(5)
C3 C2 C5 C6 -175.7(5)
C1 C2 C5 C6 -1.7(9)
C4 N1 C5 C2 0.0(6)
C13 N1 C5 C2 175.6(4)
C4 N1 C5 C6 176.4(5)
C13 N1 C5 C6 -7.9(7)
C11 C6 C5 C2 134.2(6)
C7 C6 C5 C2 -43.4(8)
C11 C6 C5 N1 -41.4(7)
C7 C6 C5 N1 141.0(5)
C7 C6 C11 C10 3.6(7)
C5 C6 C11 C10 -174.1(4)
C7 C6 C11 O2 -177.4(4)
C5 C6 C11 O2 4.9(7)
C12 O2 C11 C10 -111.1(5)
C12 O2 C11 C6 69.9(5)
F1 C9 C8 C7 -178.9(5)
C10 C9 C8 C7 2.3(8)
C6 C7 C8 C9 0.4(8)
F1 C9 C10 C11 179.2(4)
C8 C9 C10 C11 -2.0(8)
C6 C11 C10 C9 -1.1(7)
O2 C11 C10 C9 179.9(4)
